data_4500408
loop_
_publ_author_name
'Serpe, Angela'
'Artizzu, Flavia'
'Marchi\`o, Luciano'
'Mercuri, Maria Laura'
'Pilia, Luca'
'Deplano, Paola'

_publ_section_title
;
 Argentophilic Interactions in Mono-, Di-, and Polymeric Ag(I) Complexes
 withN,N&#x2032;-Dimethyl-piperazine-2,3-dithione and Iodide
;
_journal_issue 4
_journal_name_full 'Crystal Growth &amp; Design'
_journal_page_first 1278
_journal_paper_doi 10.1021/cg1015065
_journal_volume 11
_journal_year 2011
_chemical_formula_moiety 'C12 H20 Ag2 I2 N4 S4'
_chemical_formula_sum 'C12 H20 Ag2 I2 N4 S4'
_chemical_formula_weight 818.10
_chemical_name_systematic
;
 ?
;
_space_group_IT_number 14
_symmetry_cell_setting monoclinic
_symmetry_space_group_name_Hall '-P 2yn'
_symmetry_space_group_name_H-M 'P 1 21/n 1'
_atom_sites_solution_hydrogens geom
_atom_sites_solution_primary direct
_atom_sites_solution_secondary difmap
_audit_creation_method SHELXL-97
_cell_angle_alpha 90.00
_cell_angle_beta 96.872(5)
_cell_angle_gamma 90.00
_cell_formula_units_Z 2
_cell_length_a 7.597(1)
_cell_length_b 16.811(2)
_cell_length_c 8.875(1)
_cell_measurement_reflns_used 13857
_cell_measurement_temperature 293(2)
_cell_measurement_theta_max 31.14
_cell_measurement_theta_min 2.42
_cell_volume 1125.3(2)
_computing_cell_refinement Saint
_computing_data_collection Smart
_computing_data_reduction Saint
_computing_structure_refinement 'SHELXL-97 (Sheldrick, 1997)'
_computing_structure_solution Sir97
_diffrn_ambient_temperature 293(2)
_diffrn_measured_fraction_theta_full 0.992
_diffrn_measured_fraction_theta_max 0.992
_diffrn_measurement_device_type 'Bruker Smart APEXII CCD'
_diffrn_measurement_method 'theta & omega scan'
_diffrn_radiation_monochromator graphite
_diffrn_radiation_source 'fine-focus sealed tube'
_diffrn_radiation_type MoK\a
_diffrn_radiation_wavelength 0.71073
_diffrn_reflns_av_R_equivalents 0.0304
_diffrn_reflns_av_sigmaI/netI 0.0216
_diffrn_reflns_limit_h_max 10
_diffrn_reflns_limit_h_min -10
_diffrn_reflns_limit_k_max 24
_diffrn_reflns_limit_k_min -24
_diffrn_reflns_limit_l_max 12
_diffrn_reflns_limit_l_min -12
_diffrn_reflns_number 18204
_diffrn_reflns_theta_full 31.14
_diffrn_reflns_theta_max 31.14
_diffrn_reflns_theta_min 2.42
_diffrn_standards_decay_% none
_exptl_absorpt_coefficient_mu 4.859
_exptl_absorpt_correction_T_max 1.000
_exptl_absorpt_correction_T_min 0.731
_exptl_absorpt_correction_type multi-scan
_exptl_absorpt_process_details SADABS
_exptl_crystal_colour black
_exptl_crystal_density_diffrn 2.414
_exptl_crystal_density_method 'not measured'
_exptl_crystal_description prism
_exptl_crystal_F_000 768
_exptl_crystal_size_max 0.27
_exptl_crystal_size_mid 0.22
_exptl_crystal_size_min 0.11
_refine_diff_density_max 0.859
_refine_diff_density_min -0.748
_refine_diff_density_rms 0.088
_refine_ls_extinction_coef 0.0195(5)
_refine_ls_extinction_expression Fc^*^=kFc[1+0.001xFc^2^\l^3^/sin(2\q)]^-1/4^
_refine_ls_extinction_method SHELXL
_refine_ls_goodness_of_fit_ref 1.016
_refine_ls_hydrogen_treatment constr
_refine_ls_matrix_type full
_refine_ls_number_parameters 112
_refine_ls_number_reflns 3589
_refine_ls_number_restraints 0
_refine_ls_restrained_S_all 1.016
_refine_ls_R_factor_all 0.0331
_refine_ls_R_factor_gt 0.0251
_refine_ls_shift/su_max 0.001
_refine_ls_shift/su_mean 0.000
_refine_ls_structure_factor_coef Fsqd
_refine_ls_weighting_details 'calc w=1/[\s^2^(Fo^2^)+(0.0335P)^2^+0.3954P] where P=(Fo^2^+2Fc^2^)/3'
_refine_ls_weighting_scheme calc
_refine_ls_wR_factor_gt 0.0637
_refine_ls_wR_factor_ref 0.0676
_reflns_number_gt 2908
_reflns_number_total 3589
_reflns_threshold_expression >2sigma(I)
_cod_data_source_file cg1015065_si_003.cif
_cod_data_source_block (3b)-agbner
_cod_depositor_comments
;
The following automatic conversions were performed:

'_symmetry_cell_setting' value 'Monoclinic' changed to 'monoclinic'
according to /home/saulius/struct/CIF-dictionaries/cif_core.dic
dictionary named 'cif_core.dic' version 2.4.1 from 2010-06-29.

Automatic conversion script
Id: cif_fix_values 1715 2011-07-08 13:25:40Z adriana 
;
_cod_original_sg_symbol_H-M P21/n
_cod_database_code 4500408

loop_
_symmetry_equiv_pos_as_xyz
'x, y, z'
'-x+1/2, y+1/2, -z+1/2'
'-x, -y, -z'
'x-1/2, -y-1/2, z-1/2'

loop_
_atom_site_label
_atom_site_type_symbol
_atom_site_fract_x
_atom_site_fract_y
_atom_site_fract_z
_atom_site_U_iso_or_equiv
_atom_site_adp_type
_atom_site_occupancy
_atom_site_symmetry_multiplicity
_atom_site_calc_flag
_atom_site_refinement_flags
I I 0.26525(3) 0.007792(11) -0.19723(2) 0.05344(8) Uani 1 1 d .
Ag Ag 0.42800(3) 0.074220(13) 0.07474(3) 0.05649(9) Uani 1 1 d .
S2 S 0.41823(10) 0.22504(4) 0.01791(7) 0.04653(16) Uani 1 1 d .
S1 S 0.27555(10) 0.12200(4) 0.30525(8) 0.05157(17) Uani 1 1 d .
C6 C 0.3305(5) 0.39541(17) 0.0567(3) 0.0569(7) Uani 1 1 d .
H6A H 0.4483 0.4050 0.0319 0.085 Uiso 1 1 calc R
H6B H 0.2768 0.4450 0.0792 0.085 Uiso 1 1 calc R
H6C H 0.2611 0.3705 -0.0279 0.085 Uiso 1 1 calc R
C2 C 0.3669(3) 0.26582(13) 0.1790(2) 0.0331(4) Uani 1 1 d .
N2 N 0.3388(3) 0.34304(12) 0.1893(2) 0.0394(4) Uani 1 1 d .
N1 N 0.3827(3) 0.25252(13) 0.4516(2) 0.0401(4) Uani 1 1 d .
C3 C 0.3119(4) 0.37970(15) 0.3349(3) 0.0453(5) Uani 1 1 d .
H3A H 0.1879 0.3762 0.3504 0.054 Uiso 1 1 calc R
H3B H 0.3447 0.4355 0.3344 0.054 Uiso 1 1 calc R
C4 C 0.4232(4) 0.33750(17) 0.4599(3) 0.0488(6) Uani 1 1 d .
H4A H 0.5478 0.3459 0.4505 0.059 Uiso 1 1 calc R
H4B H 0.3992 0.3585 0.5572 0.059 Uiso 1 1 calc R
C1 C 0.3470(3) 0.21605(13) 0.3194(2) 0.0339(4) Uani 1 1 d .
C5 C 0.3799(4) 0.2098(2) 0.5954(3) 0.0559(7) Uani 1 1 d .
H5A H 0.2605 0.2075 0.6204 0.084 Uiso 1 1 calc R
H5B H 0.4534 0.2371 0.6744 0.084 Uiso 1 1 calc R
H5C H 0.4240 0.1568 0.5854 0.084 Uiso 1 1 calc R

loop_
_atom_site_aniso_label
_atom_site_aniso_U_11
_atom_site_aniso_U_22
_atom_site_aniso_U_33
_atom_site_aniso_U_23
_atom_site_aniso_U_13
_atom_site_aniso_U_12
I 0.07012(15) 0.04410(11) 0.04407(11) -0.00402(7) -0.00153(8) 0.00815(8)
Ag 0.07020(17) 0.04248(13) 0.05844(15) -0.00826(9) 0.01449(11) 0.00447(9)
S2 0.0668(4) 0.0403(3) 0.0356(3) -0.0021(2) 0.0189(3) -0.0037(3)
S1 0.0746(5) 0.0351(3) 0.0490(4) 0.0035(2) 0.0236(3) -0.0064(3)
C6 0.082(2) 0.0388(13) 0.0506(15) 0.0126(11) 0.0085(14) 0.0033(13)
C2 0.0348(10) 0.0338(10) 0.0309(10) 0.0005(8) 0.0050(8) -0.0037(8)
N2 0.0485(11) 0.0335(9) 0.0367(10) 0.0013(7) 0.0071(8) 0.0034(8)
N1 0.0410(10) 0.0481(11) 0.0308(9) 0.0029(8) 0.0030(7) 0.0011(8)
C3 0.0534(14) 0.0380(12) 0.0455(13) -0.0082(10) 0.0105(11) 0.0030(10)
C4 0.0524(15) 0.0499(14) 0.0426(13) -0.0096(11) 0.0001(11) -0.0013(11)
C1 0.0341(10) 0.0351(11) 0.0331(10) 0.0022(8) 0.0065(8) 0.0040(8)
C5 0.0560(16) 0.078(2) 0.0326(12) 0.0124(12) 0.0033(11) 0.0040(14)

loop_
_atom_type_symbol
_atom_type_description
_atom_type_scat_dispersion_real
_atom_type_scat_dispersion_imag
_atom_type_scat_source
C C 0.0033 0.0016 'International Tables Vol C Tables 4.2.6.8 and 6.1.1.4'
H H 0.0000 0.0000 'International Tables Vol C Tables 4.2.6.8 and 6.1.1.4'
N N 0.0061 0.0033 'International Tables Vol C Tables 4.2.6.8 and 6.1.1.4'
S S 0.1246 0.1234 'International Tables Vol C Tables 4.2.6.8 and 6.1.1.4'
Ag Ag -0.8971 1.1015 'International Tables Vol C Tables 4.2.6.8 and 6.1.1.4'
I I -0.4742 1.8119 'International Tables Vol C Tables 4.2.6.8 and 6.1.1.4'

loop_
_geom_angle_atom_site_label_1
_geom_angle_atom_site_label_2
_geom_angle_atom_site_label_3
_geom_angle
_geom_angle_site_symmetry_1
_geom_angle_site_symmetry_3
Ag I Ag 66.637(10) . 3_655
S2 Ag S1 81.09(2) . .
S2 Ag I 102.881(18) . .
S1 Ag I 127.46(2) . .
S2 Ag I 124.03(2) . 3_655
S1 Ag I 105.92(2) . 3_655
I Ag I 113.363(10) . 3_655
S2 Ag Ag 135.435(19) . 3_655
S1 Ag Ag 143.44(2) . 3_655
I Ag Ag 56.734(10) . 3_655
I Ag Ag 56.628(10) 3_655 3_655
C2 S2 Ag 103.84(8) . .
C1 S1 Ag 100.40(8) . .
N2 C6 H6A 109.5 . .
N2 C6 H6B 109.5 . .
H6A C6 H6B 109.5 . .
N2 C6 H6C 109.5 . .
H6A C6 H6C 109.5 . .
H6B C6 H6C 109.5 . .
N2 C2 C1 116.78(19) . .
N2 C2 S2 121.19(17) . .
C1 C2 S2 122.02(16) . .
C2 N2 C6 121.8(2) . .
C2 N2 C3 120.9(2) . .
C6 N2 C3 117.2(2) . .
C1 N1 C4 121.2(2) . .
C1 N1 C5 121.4(2) . .
C4 N1 C5 117.4(2) . .
N2 C3 C4 109.2(2) . .
N2 C3 H3A 109.8 . .
C4 C3 H3A 109.8 . .
N2 C3 H3B 109.8 . .
C4 C3 H3B 109.8 . .
H3A C3 H3B 108.3 . .
N1 C4 C3 109.3(2) . .
N1 C4 H4A 109.8 . .
C3 C4 H4A 109.8 . .
N1 C4 H4B 109.8 . .
C3 C4 H4B 109.8 . .
H4A C4 H4B 108.3 . .
N1 C1 C2 116.17(19) . .
N1 C1 S1 122.39(17) . .
C2 C1 S1 121.40(16) . .
N1 C5 H5A 109.5 . .
N1 C5 H5B 109.5 . .
H5A C5 H5B 109.5 . .
N1 C5 H5C 109.5 . .
H5A C5 H5C 109.5 . .
H5B C5 H5C 109.5 . .

loop_
_geom_bond_atom_site_label_1
_geom_bond_atom_site_label_2
_geom_bond_distance
_geom_bond_site_symmetry_2
I Ag 2.8085(4) .
I Ag 2.8119(4) 3_655
Ag S2 2.5845(8) .
Ag S1 2.5959(7) .
Ag I 2.8119(4) 3_655
Ag Ag 3.0873(5) 3_655
S2 C2 1.673(2) .
S1 C1 1.672(2) .
C6 N2 1.465(3) .
C6 H6A 0.9600 .
C6 H6B 0.9600 .
C6 H6C 0.9600 .
C2 N2 1.321(3) .
C2 C1 1.524(3) .
N2 C3 1.468(3) .
N1 C1 1.323(3) .
N1 C4 1.461(3) .
N1 C5 1.466(3) .
C3 C4 1.492(4) .
C3 H3A 0.9700 .
C3 H3B 0.9700 .
C4 H4A 0.9700 .
C4 H4B 0.9700 .
C5 H5A 0.9600 .
C5 H5B 0.9600 .
C5 H5C 0.9600 .
